data_7052924
loop_
_publ_author_name
'Gasser, Gilles'
'Mari, Cristina'
'Burkart, Michelle'
'Green, Stephen J.'
'Ribas, Joan'
'Stoeckli-Evans, Helen'
'Tucker, James H. R.'

_publ_section_title
;
 Electrochemical, spectroscopic, magnetic and structural studies of
 complexes bearing ferrocenyl ligands of
 N-(3-hydroxypicolinoyl)picolinamide
;
_journal_issue 9
_journal_name_full 'New Journal of Chemistry'
_journal_page_first 1819
_journal_paper_doi 10.1039/c2nj40177k
_journal_volume 36
_journal_year 2012
_chemical_formula_moiety 'C46 H32 Cu2 Fe2 I2 N6 O8, C2 H3 N'
_chemical_formula_sum 'C48 H35 Cu2 Fe2 I2 N7 O8'
_chemical_formula_weight 1330.41
_chemical_name_systematic
;
?
;
_space_group_IT_number 14
_symmetry_cell_setting monoclinic
_symmetry_space_group_name_Hall '-P 2ybc'
_symmetry_space_group_name_H-M 'P 1 21/c 1'
_atom_sites_solution_hydrogens geom
_atom_sites_solution_primary direct
_atom_sites_solution_secondary difmap
_audit_creation_method SHELXL-97
_cell_angle_alpha 90.00
_cell_angle_beta 97.747(6)
_cell_angle_gamma 90.00
_cell_formula_units_Z 4
_cell_length_a 20.0421(16)
_cell_length_b 14.6971(7)
_cell_length_c 15.7895(10)
_cell_measurement_reflns_used 29002
_cell_measurement_temperature 153(2)
_cell_measurement_theta_max 27.15
_cell_measurement_theta_min 1.50
_cell_volume 4608.5(5)
_computing_cell_refinement 'X-Area (Stoe & Cie, 2002)'
_computing_data_collection 'X-Area (Stoe & Cie, 2002)'
_computing_data_reduction 'X-RED32 (Stoe & Cie, 2002)'
_computing_molecular_graphics 'PLATON (Spek, 2009) and Mercury (Macrae et al., 2006)'
_computing_publication_material 'SHELXL-97, PLATON and Publcif (Westrip, 2010)'
_computing_structure_refinement 'SHELXL-97 (Sheldrick, 2008)'
_computing_structure_solution 'SHELXS-97 (Sheldrick, 2008)'
_diffrn_ambient_temperature 153(2)
_diffrn_detector 'image plate (34 cm diameter)'
_diffrn_detector_type STOE
_diffrn_measured_fraction_theta_full 0.999
_diffrn_measured_fraction_theta_max 0.999
_diffrn_measurement_device '2-circle goniometer'
_diffrn_measurement_device_type 'STOE IPDS 2'
_diffrn_measurement_method '\f + \w scans'
_diffrn_radiation_monochromator 'plane graphite'
_diffrn_radiation_source 'fine-focus sealed tube'
_diffrn_radiation_type MoK\a
_diffrn_radiation_wavelength 0.71073
_diffrn_reflns_av_R_equivalents 0.0695
_diffrn_reflns_av_sigmaI/netI 0.0538
_diffrn_reflns_limit_h_max 23
_diffrn_reflns_limit_h_min -23
_diffrn_reflns_limit_k_max 17
_diffrn_reflns_limit_k_min -16
_diffrn_reflns_limit_l_max 16
_diffrn_reflns_limit_l_min -18
_diffrn_reflns_number 27902
_diffrn_reflns_theta_full 25.00
_diffrn_reflns_theta_max 25.10
_diffrn_reflns_theta_min 1.72
_diffrn_source 'sealed X-ray tube, 12 x 0.4 mm long-fine focus'
_diffrn_standards_decay_% 0
_diffrn_standards_number 0
_exptl_absorpt_coefficient_mu 2.931
_exptl_absorpt_correction_T_max 1.000
_exptl_absorpt_correction_T_min 0.695
_exptl_absorpt_correction_type multi-scan
_exptl_absorpt_process_details 'MULscanABS in PLATON (Spek, 2009)'
_exptl_crystal_colour green
_exptl_crystal_density_diffrn 1.917
_exptl_crystal_density_method 'not measured'
_exptl_crystal_description plate
_exptl_crystal_F_000 2608
_exptl_crystal_size_max 0.45
_exptl_crystal_size_mid 0.45
_exptl_crystal_size_min 0.05
_refine_diff_density_max 1.168
_refine_diff_density_min -1.030
_refine_diff_density_rms 0.120
_refine_ls_extinction_coef 0.00126(13)
_refine_ls_extinction_expression Fc^*^=kFc[1+0.001xFc^2^\l^3^/sin(2\q)]^-1/4^
_refine_ls_extinction_method SHELXL
_refine_ls_goodness_of_fit_ref 1.013
_refine_ls_hydrogen_treatment constr
_refine_ls_matrix_type full
_refine_ls_number_parameters 624
_refine_ls_number_reflns 8212
_refine_ls_number_restraints 2
_refine_ls_restrained_S_all 1.014
_refine_ls_R_factor_all 0.0699
_refine_ls_R_factor_gt 0.0458
_refine_ls_shift/su_max 0.001
_refine_ls_shift/su_mean 0.000
_refine_ls_structure_factor_coef Fsqd
_refine_ls_weighting_details 'calc w=1/[\s^2^(Fo^2^)+(0.0676P)^2^] where P=(Fo^2^+2Fc^2^)/3'
_refine_ls_weighting_scheme calc
_refine_ls_wR_factor_gt 0.1066
_refine_ls_wR_factor_ref 0.1196
_reflns_number_gt 5815
_reflns_number_total 8212
_reflns_threshold_expression I>2\s(I)
_cod_data_source_file c2nj40177k.txt
_cod_data_source_block Cu2L12(I)2
_cod_original_sg_symbol_H-M 'P 21/c'
_cod_database_code 7052924

loop_
_symmetry_equiv_pos_site_id
_symmetry_equiv_pos_as_xyz
1 x,y,z
2 -x,1/2+y,1/2-z
3 -x,-y,-z
4 x,1/2-y,1/2+z

loop_
_atom_site_aniso_label
_atom_site_aniso_U_11
_atom_site_aniso_U_22
_atom_site_aniso_U_33
_atom_site_aniso_U_23
_atom_site_aniso_U_13
_atom_site_aniso_U_12
I1 0.0625(3) 0.0358(2) 0.0252(2) -0.0070(2) 0.0116(2) 0.0027(2)
I2 0.0738(3) 0.0458(3) 0.0423(2) -0.0166(2) 0.0153(2) -0.0085(2)
Cu1 0.0505(4) 0.0285(4) 0.0207(3) -0.0023(3) 0.0099(3) 0.0012(3)
Cu2 0.0520(4) 0.0369(4) 0.0285(4) -0.0021(3) 0.0070(3) 0.0014(3)
Fe1 0.0401(5) 0.0402(5) 0.0223(4) -0.0020(3) 0.0033(3) -0.0008(4)
Fe2 0.0512(6) 0.0461(6) 0.0417(5) 0.0023(4) 0.0053(4) 0.0014(4)
O1 0.061(3) 0.032(2) 0.039(2) 0.0027(19) 0.021(2) 0.006(2)
O2 0.138(5) 0.065(4) 0.031(2) -0.002(2) 0.025(3) 0.046(4)
O3 0.058(3) 0.040(2) 0.0212(18) -0.0063(17) 0.0084(17) -0.013(2)
O4 0.076(3) 0.043(3) 0.039(2) -0.009(2) 0.028(2) -0.017(2)
O5 0.058(3) 0.044(3) 0.033(2) -0.0005(19) 0.0132(19) 0.008(2)
O6 0.199(7) 0.036(3) 0.042(3) -0.004(2) 0.029(4) 0.029(4)
O7A 0.048(7) 0.039(5) 0.047(6) 0.013(4) -0.005(5) -0.004(5)
O8A 0.054(6) 0.060(6) 0.062(5) -0.003(4) 0.009(4) 0.001(4)
N1 0.046(3) 0.032(3) 0.025(2) -0.001(2) 0.0077(19) -0.004(2)
N2 0.056(3) 0.031(3) 0.021(2) -0.0003(19) 0.010(2) 0.000(2)
N3 0.055(3) 0.030(3) 0.021(2) -0.0033(19) 0.009(2) -0.001(2)
N4 0.046(3) 0.028(3) 0.036(3) -0.004(2) 0.004(2) -0.004(2)
N5 0.060(3) 0.030(3) 0.032(2) 0.004(2) 0.010(2) 0.004(2)
N6 0.069(4) 0.040(3) 0.026(2) -0.002(2) 0.007(2) -0.003(3)
C1 0.052(4) 0.038(3) 0.027(3) 0.004(3) 0.008(2) 0.002(3)
C2 0.052(4) 0.051(4) 0.029(3) 0.009(3) 0.004(3) -0.006(3)
C3 0.046(4) 0.036(3) 0.036(3) 0.011(3) 0.006(3) -0.003(3)
C4 0.047(4) 0.031(3) 0.039(3) 0.004(3) 0.009(3) 0.002(3)
C5 0.049(3) 0.030(3) 0.027(3) -0.002(2) 0.010(2) -0.003(3)
C6 0.052(4) 0.031(3) 0.031(3) 0.000(3) 0.011(3) -0.003(3)
C7 0.067(4) 0.040(4) 0.026(3) -0.004(3) 0.012(3) 0.006(3)
C8 0.050(3) 0.030(3) 0.024(3) -0.003(2) 0.012(2) -0.001(3)
C9 0.061(4) 0.031(3) 0.022(3) -0.005(2) 0.013(3) -0.008(3)
C10 0.065(4) 0.033(3) 0.025(3) 0.006(2) 0.004(3) -0.006(3)
C11 0.068(4) 0.029(3) 0.033(3) -0.001(3) 0.010(3) 0.000(3)
C12 0.060(4) 0.030(3) 0.028(3) -0.001(2) 0.008(3) 0.003(3)
C13 0.055(4) 0.032(3) 0.021(2) 0.004(2) 0.005(2) 0.000(3)
C14 0.053(4) 0.030(3) 0.027(3) -0.006(2) 0.008(2) 0.000(3)
C15 0.048(4) 0.040(4) 0.032(3) -0.003(3) 0.006(3) -0.001(3)
C16 0.051(4) 0.048(4) 0.028(3) -0.011(3) 0.006(3) -0.003(3)
C17 0.047(4) 0.049(4) 0.029(3) -0.005(3) 0.008(2) 0.002(3)
C18 0.044(3) 0.034(3) 0.029(3) 0.003(2) 0.003(2) 0.002(3)
C19 0.053(4) 0.057(4) 0.025(3) 0.002(3) 0.003(3) -0.001(3)
C20 0.046(4) 0.058(5) 0.042(3) 0.016(3) -0.003(3) -0.006(3)
C21 0.055(4) 0.048(4) 0.052(4) 0.005(3) -0.014(3) 0.000(3)
C22 0.075(5) 0.052(4) 0.034(3) -0.003(3) -0.003(3) 0.018(4)
C23 0.046(4) 0.064(5) 0.037(3) 0.008(3) 0.006(3) 0.011(3)
C31 0.059(4) 0.039(4) 0.056(4) -0.008(3) 0.004(3) 0.006(3)
C32 0.077(5) 0.032(4) 0.062(4) 0.007(3) 0.000(4) 0.008(3)
C33 0.098(6) 0.042(4) 0.044(4) 0.011(3) -0.001(4) 0.003(4)
C34 0.068(4) 0.039(4) 0.041(3) 0.007(3) 0.006(3) -0.002(3)
C35 0.046(3) 0.032(3) 0.028(3) -0.003(2) 0.002(2) -0.004(3)
C36 0.052(4) 0.030(3) 0.035(3) -0.005(3) -0.001(3) 0.003(3)
C37 0.075(5) 0.037(4) 0.043(3) -0.001(3) 0.011(3) 0.005(3)
C38 0.081(5) 0.041(4) 0.030(3) 0.004(3) 0.002(3) -0.003(3)
C39 0.110(6) 0.034(4) 0.043(4) 0.004(3) 0.007(4) 0.011(4)
C40 0.108(7) 0.053(5) 0.043(4) 0.019(4) 0.001(4) 0.000(4)
C41 0.091(6) 0.063(5) 0.037(4) 0.015(4) 0.001(4) 0.003(4)
C42 0.082(5) 0.055(5) 0.024(3) -0.001(3) 0.005(3) -0.006(4)
C43A 0.058(9) 0.024(6) 0.052(8) 0.004(6) 0.002(6) 0.003(5)
C44 0.142(10) 0.065(6) 0.063(5) 0.022(5) 0.054(6) 0.041(6)
C45 0.109(7) 0.057(5) 0.054(4) 0.018(4) -0.010(5) -0.027(5)
C46 0.086(6) 0.066(6) 0.058(5) 0.020(4) 0.028(4) 0.019(5)
C47 0.110(8) 0.082(7) 0.049(5) 0.012(4) -0.014(5) -0.017(6)
C48 0.065(6) 0.129(10) 0.104(8) 0.081(8) 0.027(6) 0.027(6)
C49 0.058(4) 0.050(4) 0.041(3) 0.004(3) 0.000(3) -0.005(3)
C50 0.068(5) 0.052(4) 0.055(4) 0.009(4) 0.017(4) -0.001(4)
C51 0.050(4) 0.072(6) 0.072(5) 0.021(4) 0.004(4) -0.007(4)
C52 0.068(5) 0.053(5) 0.065(5) 0.002(4) 0.003(4) -0.014(4)
C53 0.061(5) 0.049(4) 0.058(4) 0.000(3) 0.000(3) -0.002(3)
C43B 0.037(11) 0.071(14) 0.050(11) 0.018(10) 0.013(9) -0.012(9)
O7B 0.047(8) 0.025(6) 0.051(9) 0.006(6) -0.008(7) -0.009(6)
O8B 0.057(8) 0.051(8) 0.066(8) -0.001(6) -0.003(6) -0.005(6)

loop_
_atom_site_label
_atom_site_type_symbol
_atom_site_thermal_displace_type
_atom_site_fract_x
_atom_site_fract_y
_atom_site_fract_z
_atom_site_occupancy
_atom_site_U_iso_or_equiv
_atom_site_calc_flag
_atom_site_refinement_flags
_atom_site_disorder_assembly
_atom_site_disorder_group
I1 I Uani 0.15116(2) -0.60548(3) 0.29664(2) 1.000 0.0407(1) d . . .
I2 I Uani 0.24237(3) -0.39927(3) 0.45798(3) 1.000 0.0533(2) d . . .
Cu1 Cu Uani 0.10499(4) -0.49766(5) 0.40489(4) 1.000 0.0328(2) d . . .
Cu2 Cu Uani 0.29925(4) -0.49329(5) 0.35000(4) 1.000 0.0390(2) d . . .
Fe1 Fe Uani 0.13700(4) -0.49526(6) 0.95711(5) 1.000 0.0343(3) d . . .
Fe2 Fe Uani 0.41936(5) -1.05449(7) 0.29316(6) 1.000 0.0464(3) d . A .
O1 O Uani -0.0020(2) -0.2910(3) 0.4891(3) 1.000 0.0427(14) d . . .
O2 O Uani 0.0399(3) -0.4140(4) 0.6233(3) 1.000 0.077(2) d . . .
O3 O Uani 0.1055(2) -0.5357(3) 0.7350(2) 1.000 0.0395(13) d . . .
O4 O Uani 0.1910(3) -0.4347(3) 0.7373(3) 1.000 0.0508(16) d . . .
O5 O Uani 0.3725(2) -0.5534(3) 0.1304(2) 1.000 0.0444(16) d . . .
O6 O Uani 0.3651(4) -0.7119(4) 0.2327(3) 1.000 0.091(3) d . . .
O7A O Uani 0.3937(6) -0.8287(7) 0.3683(7) 0.584(12) 0.046(3) d P A 1
O8A O Uani 0.2897(4) -0.8575(6) 0.3039(5) 0.584(12) 0.059(3) d P A 1
N1 N Uani 0.0693(2) -0.3990(3) 0.3222(3) 1.000 0.0341(16) d . . .
N2 N Uani 0.0611(3) -0.4233(3) 0.4829(3) 1.000 0.0356(16) d . . .
N3 N Uani 0.1270(3) -0.5748(3) 0.5115(3) 1.000 0.0350(16) d . . .
N4 N Uani 0.2877(3) -0.4017(3) 0.2537(3) 1.000 0.0368(17) d . . .
N5 N Uani 0.3375(3) -0.5648(3) 0.2651(3) 1.000 0.0403(16) d . . .
N6 N Uani 0.3247(3) -0.6052(4) 0.4204(3) 1.000 0.0450(18) d . . .
C1 C Uani 0.0776(3) -0.3893(4) 0.2385(3) 1.000 0.0388(19) d . . .
C2 C Uani 0.0491(3) -0.3177(5) 0.1906(4) 1.000 0.044(2) d . . .
C3 C Uani 0.0110(3) -0.2544(4) 0.2260(4) 1.000 0.0393(19) d . . .
C4 C Uani 0.0021(3) -0.2638(4) 0.3108(4) 1.000 0.0387(19) d . . .
C5 C Uani 0.0331(3) -0.3357(4) 0.3575(3) 1.000 0.0349(17) d . . .
C6 C Uani 0.0277(3) -0.3471(4) 0.4510(4) 1.000 0.0375(19) d . . .
C7 C Uani 0.0663(4) -0.4490(4) 0.5661(4) 1.000 0.044(2) d . . .
C8 C Uani 0.1075(3) -0.5344(4) 0.5818(3) 1.000 0.0340(17) d . . .
C9 C Uani 0.1251(3) -0.5745(4) 0.6612(3) 1.000 0.0373(19) d . . .
C10 C Uani 0.1596(3) -0.6545(4) 0.6698(3) 1.000 0.0412(19) d . . .
C11 C Uani 0.1777(3) -0.6958(4) 0.5973(4) 1.000 0.0430(19) d . . .
C12 C Uani 0.1608(3) -0.6524(4) 0.5193(4) 1.000 0.0391(19) d . . .
C13 C Uani 0.1431(3) -0.4633(4) 0.7678(3) 1.000 0.0360(18) d . . .
C14 C Uani 0.1187(3) -0.4277(4) 0.8448(3) 1.000 0.0364(19) d . . .
C15 C Uani 0.1577(3) -0.3722(4) 0.9062(4) 1.000 0.040(2) d . . .
C16 C Uani 0.1206(3) -0.3584(5) 0.9747(4) 1.000 0.042(2) d . . .
C17 C Uani 0.0586(3) -0.4067(4) 0.9572(4) 1.000 0.041(2) d . . .
C18 C Uani 0.0565(3) -0.4489(4) 0.8761(3) 1.000 0.0358(17) d . . .
C19 C Uani 0.1881(3) -0.5479(5) 1.0673(4) 1.000 0.045(2) d . . .
C20 C Uani 0.1251(3) -0.5923(5) 1.0466(4) 1.000 0.050(2) d . . .
C21 C Uani 0.1238(4) -0.6321(5) 0.9661(4) 1.000 0.054(2) d . . .
C22 C Uani 0.1845(4) -0.6139(5) 0.9364(4) 1.000 0.055(2) d . . .
C23 C Uani 0.2263(3) -0.5605(5) 0.9990(4) 1.000 0.049(2) d . . .
C31 C Uani 0.2568(4) -0.3197(5) 0.2496(5) 1.000 0.052(2) d . . .
C32 C Uani 0.2582(4) -0.2628(5) 0.1792(5) 1.000 0.058(3) d . . .
C33 C Uani 0.2928(4) -0.2900(5) 0.1144(4) 1.000 0.062(3) d . . .
C34 C Uani 0.3235(4) -0.3724(5) 0.1179(4) 1.000 0.050(2) d . . .
C35 C Uani 0.3187(3) -0.4286(4) 0.1878(3) 1.000 0.0356(17) d . . .
C36 C Uani 0.3463(3) -0.5228(4) 0.1908(4) 1.000 0.0396(19) d . . .
C37 C Uani 0.3496(4) -0.6542(5) 0.2812(4) 1.000 0.051(2) d . . .
C38 C Uani 0.3435(4) -0.6752(5) 0.3742(4) 1.000 0.051(2) d . A .
C39 C Uani 0.3591(5) -0.7601(5) 0.4131(4) 1.000 0.063(3) d . . .
C40 C Uani 0.3573(5) -0.7709(6) 0.5003(5) 1.000 0.069(3) d . A .
C41 C Uani 0.3403(4) -0.6974(6) 0.5455(4) 1.000 0.064(3) d . . .
C42 C Uani 0.3239(4) -0.6169(5) 0.5047(4) 1.000 0.054(3) d . A .
C43A C Uani 0.3492(7) -0.8702(8) 0.3081(10) 0.584(12) 0.045(4) d P A 1
C44 C Uani 0.3926(7) -0.9253(7) 0.2601(6) 1.000 0.086(4) d D . .
C45 C Uani 0.4593(5) -0.9437(6) 0.2442(5) 1.000 0.075(3) d . A .
C46 C Uani 0.4572(5) -1.0134(6) 0.1857(5) 1.000 0.068(3) d . . .
C47 C Uani 0.3909(6) -1.0397(7) 0.1652(5) 1.000 0.083(4) d . A .
C48 C Uani 0.3508(5) -0.9877(9) 0.2102(8) 1.000 0.098(5) d . A .
C49 C Uani 0.4754(4) -1.0851(5) 0.4074(4) 1.000 0.050(2) d . . .
C50 C Uani 0.4088(4) -1.0729(5) 0.4182(5) 1.000 0.058(3) d . A .
C51 C Uani 0.3696(4) -1.1376(6) 0.3664(5) 1.000 0.065(3) d . . .
C52 C Uani 0.4136(4) -1.1892(6) 0.3219(5) 1.000 0.063(3) d . A .
C53 C Uani 0.4792(4) -1.1564(5) 0.3472(5) 1.000 0.057(3) d . A .
C43B C Uani 0.4136(10) -0.8489(13) 0.3269(12) 0.416(12) 0.052(7) d DP A 2
O7B O Uani 0.3527(8) -0.8384(9) 0.3620(10) 0.416(12) 0.042(4) d P A 2
O8B O Uani 0.4596(6) -0.7982(8) 0.3570(8) 0.416(12) 0.059(5) d DP A 2
H1 H Uiso 0.10350 -0.43290 0.21270 1.000 0.0470 c R . .
H10 H Uiso 0.17110 -0.68160 0.72440 1.000 0.0490 c R . .
H11 H Uiso 0.20090 -0.75230 0.60080 1.000 0.0510 c R . .
H12 H Uiso 0.17410 -0.67940 0.46950 1.000 0.0470 c R . .
H15 H Uiso 0.20140 -0.34900 0.90190 1.000 0.0480 d R . .
H16 H Uiso 0.13440 -0.32250 1.02400 1.000 0.0510 d R . .
H17 H Uiso 0.02470 -0.41040 0.99370 1.000 0.0490 d R . .
H18 H Uiso 0.02070 -0.48460 0.84780 1.000 0.0430 d R . .
H19 H Uiso 0.20230 -0.51510 1.11840 1.000 0.0540 d R . .
H20 H Uiso 0.08990 -0.59400 1.08120 1.000 0.0590 d R . .
H21 H Uiso 0.08780 -0.66670 0.93680 1.000 0.0640 d R . .
H22 H Uiso 0.19650 -0.63320 0.88300 1.000 0.0650 d R . .
H23 H Uiso 0.27040 -0.53860 0.99530 1.000 0.0590 d R . .
H31A H Uiso 0.23380 -0.30060 0.29540 1.000 0.0620 c R . .
H32 H Uiso 0.23540 -0.20600 0.17610 1.000 0.0690 c R . .
H33 H Uiso 0.29540 -0.25100 0.06690 1.000 0.0750 c R . .
H34 H Uiso 0.34780 -0.39150 0.07340 1.000 0.0590 c R . .
H40 H Uiso 0.36760 -0.82780 0.52750 1.000 0.0830 c R . .
H41 H Uiso 0.33990 -0.70210 0.60540 1.000 0.0770 c R A .
H42 H Uiso 0.31130 -0.56700 0.53730 1.000 0.0640 c R . .
H45 H Uiso 0.49820 -0.91190 0.26980 1.000 0.0900 d R . .
H46 H Uiso 0.49490 -1.03860 0.16360 1.000 0.0820 d R A .
H47 H Uiso 0.37590 -1.08700 0.12620 1.000 0.0990 d R . .
H48 H Uiso 0.30330 -0.99340 0.20720 1.000 0.1170 d R . .
H49 H Uiso 0.51250 -1.05200 0.43610 1.000 0.0600 d R A .
H50 H Uiso 0.39190 -1.02840 0.45340 1.000 0.0690 d R . .
H51 H Uiso 0.32220 -1.14560 0.36260 1.000 0.0780 d R A .
H52 H Uiso 0.40090 -1.23670 0.28210 1.000 0.0750 d R . .
H53 H Uiso 0.51900 -1.17790 0.32730 1.000 0.0680 d R . .
H2 H Uiso 0.05590 -0.31210 0.13240 1.000 0.0530 c R . .
H3 H Uiso -0.00890 -0.20500 0.19290 1.000 0.0470 c R . .
H4 H Uiso -0.02490 -0.22170 0.33670 1.000 0.0460 c R . .

loop_
_atom_type_symbol
_atom_type_description
_atom_type_scat_dispersion_real
_atom_type_scat_dispersion_imag
_atom_type_scat_source
C C 0.0033 0.0016 'International Tables Vol C Tables 4.2.6.8 and 6.1.1.4'
H H 0.0000 0.0000 'International Tables Vol C Tables 4.2.6.8 and 6.1.1.4'
Cu Cu 0.3201 1.2651 'International Tables Vol C Tables 4.2.6.8 and 6.1.1.4'
Fe Fe 0.3463 0.8444 'International Tables Vol C Tables 4.2.6.8 and 6.1.1.4'
I I -0.4742 1.8119 'International Tables Vol C Tables 4.2.6.8 and 6.1.1.4'
N N 0.0061 0.0033 'International Tables Vol C Tables 4.2.6.8 and 6.1.1.4'
O O 0.0106 0.0060 'International Tables Vol C Tables 4.2.6.8 and 6.1.1.4'

loop_
_geom_angle_atom_site_label_1
_geom_angle_atom_site_label_2
_geom_angle_atom_site_label_3
_geom_angle
_geom_angle_publ_flag
Cu1 I2 Cu2 91.53(3) yes
I1 Cu1 I2 94.58(3) yes
I1 Cu1 N1 98.03(13) yes
I1 Cu1 N2 173.84(17) yes
I1 Cu1 N3 98.54(14) yes
I2 Cu1 N1 93.66(12) yes
I2 Cu1 N2 91.58(17) yes
I2 Cu1 N3 87.18(16) yes
N1 Cu1 N2 81.64(19) yes
N1 Cu1 N3 163.3(2) yes
N2 Cu1 N3 81.7(2) yes
I2 Cu2 N4 97.16(15) yes
I2 Cu2 N5 177.00(17) yes
I2 Cu2 N6 100.06(15) yes
N4 Cu2 N5 81.8(2) yes
N4 Cu2 N6 162.8(2) yes
N5 Cu2 N6 81.1(2) yes
C14 Fe1 C15 40.8(2) yes
C14 Fe1 C16 68.0(2) yes
C14 Fe1 C17 68.8(2) yes
C14 Fe1 C18 41.4(2) yes
C14 Fe1 C19 160.3(3) yes
C14 Fe1 C20 157.6(2) yes
C14 Fe1 C21 122.4(2) yes
C14 Fe1 C22 108.3(2) yes
C14 Fe1 C23 123.9(2) yes
C15 Fe1 C16 40.1(2) yes
C15 Fe1 C17 68.5(2) yes
C15 Fe1 C18 69.1(2) yes
C15 Fe1 C19 124.3(3) yes
C15 Fe1 C20 159.7(3) yes
C15 Fe1 C21 159.5(3) yes
C15 Fe1 C22 124.8(3) yes
C15 Fe1 C23 108.9(3) yes
C16 Fe1 C17 40.7(2) yes
C16 Fe1 C18 68.4(2) yes
C16 Fe1 C19 108.9(3) yes
C16 Fe1 C20 123.5(3) yes
C16 Fe1 C21 158.3(3) yes
C16 Fe1 C22 160.7(3) yes
C16 Fe1 C23 123.9(3) yes
C17 Fe1 C18 40.7(2) yes
C17 Fe1 C19 122.5(3) yes
C17 Fe1 C20 106.4(3) yes
C17 Fe1 C21 121.5(3) yes
C17 Fe1 C22 157.5(3) yes
C17 Fe1 C23 158.9(3) yes
C18 Fe1 C19 157.4(2) yes
C18 Fe1 C20 120.8(2) yes
C18 Fe1 C21 106.0(3) yes
C18 Fe1 C22 122.3(3) yes
C18 Fe1 C23 159.8(2) yes
C19 Fe1 C20 40.6(3) yes
C19 Fe1 C21 67.8(3) yes
C19 Fe1 C22 67.8(3) yes
C19 Fe1 C23 40.3(2) yes
C20 Fe1 C21 40.0(3) yes
C20 Fe1 C22 67.3(3) yes
C20 Fe1 C23 68.3(3) yes
C21 Fe1 C22 39.9(3) yes
C21 Fe1 C23 68.5(3) yes
C22 Fe1 C23 41.2(3) yes
C44 Fe2 C45 41.2(5) yes
C44 Fe2 C46 67.9(4) yes
C44 Fe2 C47 67.3(4) yes
C44 Fe2 C48 40.8(5) yes
C44 Fe2 C49 122.0(4) yes
C44 Fe2 C50 108.5(4) yes
C44 Fe2 C51 125.3(4) yes
C44 Fe2 C52 161.6(5) yes
C44 Fe2 C53 157.1(4) yes
C45 Fe2 C46 39.7(3) yes
C45 Fe2 C47 66.8(4) yes
C45 Fe2 C48 68.2(4) yes
C45 Fe2 C49 108.5(3) yes
C45 Fe2 C50 125.4(3) yes
C45 Fe2 C51 162.7(3) yes
C45 Fe2 C52 155.3(4) yes
C45 Fe2 C53 120.9(4) yes
C46 Fe2 C47 39.6(4) yes
C46 Fe2 C48 67.3(4) yes
C46 Fe2 C49 125.3(3) yes
C46 Fe2 C50 161.1(3) yes
C46 Fe2 C51 156.4(3) yes
C46 Fe2 C52 120.7(3) yes
C46 Fe2 C53 107.6(3) yes
C47 Fe2 C48 39.6(5) yes
C47 Fe2 C49 161.3(4) yes
C47 Fe2 C50 157.9(4) yes
C47 Fe2 C51 122.4(4) yes
C47 Fe2 C52 107.9(4) yes
C47 Fe2 C53 124.5(4) yes
C48 Fe2 C49 157.6(4) yes
C48 Fe2 C50 122.9(4) yes
C48 Fe2 C51 108.5(4) yes
C48 Fe2 C52 124.2(4) yes
C48 Fe2 C53 160.2(4) yes
C49 Fe2 C50 39.6(3) yes
C49 Fe2 C51 67.6(3) yes
C49 Fe2 C52 68.3(3) yes
C49 Fe2 C53 40.9(3) yes
C50 Fe2 C51 40.9(3) yes
C50 Fe2 C52 68.8(3) yes
C50 Fe2 C53 68.1(3) yes
C51 Fe2 C52 40.8(3) yes
C51 Fe2 C53 68.0(3) yes
C52 Fe2 C53 40.4(3) yes
C9 O3 C13 115.5(4) yes
C39 O7A C43A 109.9(10) yes
C39 O7B C43B 107.4(13) yes
Cu1 N1 C1 128.7(4) yes
Cu1 N1 C5 113.1(4) yes
C1 N1 C5 118.2(5) yes
Cu1 N2 C6 117.9(4) yes
Cu1 N2 C7 118.3(4) yes
C6 N2 C7 123.7(5) yes
Cu1 N3 C12 127.6(4) yes
C8 N3 C12 120.0(5) yes
Cu1 N3 C8 112.3(4) yes
Cu2 N4 C35 111.7(4) yes
C31 N4 C35 118.9(5) yes
Cu2 N4 C31 129.4(5) yes
Cu2 N5 C37 118.3(4) yes
C36 N5 C37 124.2(5) yes
Cu2 N5 C36 117.4(4) yes
Cu2 N6 C42 128.0(5) yes
C38 N6 C42 118.8(6) yes
Cu2 N6 C38 113.2(4) yes
N1 C1 C2 121.2(5) yes
C1 C2 C3 120.6(6) no
C2 C3 C4 118.7(6) no
C3 C4 C5 119.0(5) no
N1 C5 C4 122.3(5) yes
C4 C5 C6 121.4(5) no
N1 C5 C6 116.3(5) yes
O1 C6 N2 128.2(6) yes
O1 C6 C5 120.8(5) yes
N2 C6 C5 110.9(5) yes
O2 C7 N2 127.9(6) yes
O2 C7 C8 120.9(6) yes
N2 C7 C8 111.1(5) yes
N3 C8 C9 119.0(5) yes
C7 C8 C9 124.8(5) no
N3 C8 C7 116.2(5) yes
O3 C9 C8 120.9(5) yes
C8 C9 C10 121.4(5) no
O3 C9 C10 117.7(4) yes
C9 C10 C11 118.8(5) no
C10 C11 C12 118.2(5) no
N3 C12 C11 122.6(6) yes
O3 C13 O4 123.3(5) yes
O3 C13 C14 111.3(5) yes
O4 C13 C14 125.4(5) yes
Fe1 C14 C13 120.7(4) yes
Fe1 C14 C15 70.4(3) yes
C13 C14 C15 123.9(5) no
C13 C14 C18 127.6(5) no
C15 C14 C18 108.3(5) no
Fe1 C14 C18 69.8(3) yes
Fe1 C15 C14 68.8(3) yes
Fe1 C15 C16 70.7(4) yes
C14 C15 C16 108.0(5) no
Fe1 C16 C15 69.3(4) yes
Fe1 C16 C17 68.8(4) yes
C15 C16 C17 108.4(6) no
Fe1 C17 C18 69.5(3) yes
C16 C17 C18 108.2(5) no
Fe1 C17 C16 70.5(4) yes
Fe1 C18 C17 69.8(3) yes
C14 C18 C17 107.1(5) no
Fe1 C18 C14 68.8(3) yes
Fe1 C19 C23 70.3(4) yes
C20 C19 C23 108.7(6) no
Fe1 C19 C20 69.6(4) yes
Fe1 C20 C19 69.8(4) yes
Fe1 C20 C21 69.7(4) yes
C19 C20 C21 108.0(6) no
Fe1 C21 C20 70.3(4) yes
Fe1 C21 C22 70.0(4) yes
C20 C21 C22 108.5(6) no
Fe1 C22 C23 70.4(4) yes
C21 C22 C23 109.2(6) no
Fe1 C22 C21 70.1(4) yes
Fe1 C23 C22 68.5(4) yes
C19 C23 C22 105.7(6) no
Fe1 C23 C19 69.4(4) yes
N4 C31 C32 121.0(7) yes
C31 C32 C33 119.1(7) no
C32 C33 C34 120.2(6) no
C33 C34 C35 118.9(6) no
N4 C35 C36 117.3(5) yes
C34 C35 C36 120.8(5) no
N4 C35 C34 121.9(6) yes
O5 C36 C35 120.6(5) yes
N5 C36 C35 111.0(5) yes
O5 C36 N5 128.3(5) yes
O6 C37 C38 122.0(7) yes
N5 C37 C38 110.0(6) yes
O6 C37 N5 128.0(6) yes
N6 C38 C37 115.7(6) yes
C37 C38 C39 124.0(6) no
N6 C38 C39 120.3(6) yes
O7A C39 C38 119.6(7) yes
C38 C39 C40 120.0(7) no
O7B C39 C38 118.6(8) yes
O7B C39 C40 117.6(9) yes
O7A C39 C40 118.6(8) yes
C39 C40 C41 118.0(8) no
C40 C41 C42 120.1(6) no
N6 C42 C41 122.9(7) yes
O7A C43A O8A 121.5(13) yes
O8A C43A C44 135.2(13) yes
O7A C43A C44 103.3(11) yes
O8B C43B C44 144.9(18) yes
O7B C43B O8B 115.1(16) yes
O7B C43B C44 100.1(14) yes
C43A C44 C45 146.4(11) no
Fe2 C44 C48 69.5(7) yes
Fe2 C44 C43B 117.6(9) yes
Fe2 C44 C43A 122.6(8) yes
Fe2 C44 C45 69.1(6) yes
C43B C44 C48 158.9(13) no
C43B C44 C45 94.7(11) no
C43A C44 C48 107.3(11) no
C45 C44 C48 106.3(9) no
Fe2 C45 C46 71.2(5) yes
C44 C45 C46 108.4(9) no
Fe2 C45 C44 69.7(6) yes
Fe2 C46 C45 69.1(5) yes
Fe2 C46 C47 70.0(5) yes
C45 C46 C47 107.9(9) no
Fe2 C47 C46 70.4(5) yes
Fe2 C47 C48 69.6(6) yes
C46 C47 C48 109.6(9) no
Fe2 C48 C47 70.8(6) yes
C44 C48 C47 107.8(10) no
Fe2 C48 C44 69.7(6) yes
C50 C49 C53 108.5(7) no
Fe2 C49 C50 69.8(4) yes
Fe2 C49 C53 69.2(4) yes
Fe2 C50 C51 69.6(5) yes
C49 C50 C51 108.1(7) no
Fe2 C50 C49 70.6(4) yes
Fe2 C51 C50 69.5(5) yes
Fe2 C51 C52 69.8(5) yes
C50 C51 C52 108.1(7) no
Fe2 C52 C51 69.4(5) yes
Fe2 C52 C53 69.6(5) yes
C51 C52 C53 107.2(7) no
Fe2 C53 C52 70.0(5) yes
C49 C53 C52 108.0(7) no
Fe2 C53 C49 69.9(4) yes
N1 C1 H1 119.00 no
C2 C1 H1 119.00 no
C1 C2 H2 120.00 no
C3 C2 H2 120.00 no
C2 C3 H3 121.00 no
C4 C3 H3 121.00 no
C3 C4 H4 121.00 no
C5 C4 H4 121.00 no
C9 C10 H10 121.00 no
C11 C10 H10 120.00 no
C10 C11 H11 121.00 no
C12 C11 H11 121.00 no
N3 C12 H12 119.00 no
C11 C12 H12 119.00 no
Fe1 C15 H15 126.00 no
C14 C15 H15 126.00 no
C16 C15 H15 126.00 no
Fe1 C16 H16 128.00 no
C15 C16 H16 126.00 no
C17 C16 H16 126.00 no
Fe1 C17 H17 125.00 no
C16 C17 H17 126.00 no
C18 C17 H17 126.00 no
Fe1 C18 H18 126.00 no
C14 C18 H18 126.00 no
C17 C18 H18 126.00 no
Fe1 C19 H19 126.00 no
C20 C19 H19 126.00 no
C23 C19 H19 126.00 no
Fe1 C20 H20 126.00 no
C19 C20 H20 126.00 no
C21 C20 H20 126.00 no
Fe1 C21 H21 126.00 no
C20 C21 H21 126.00 no
C22 C21 H21 126.00 no
Fe1 C22 H22 125.00 no
C21 C22 H22 125.00 no
C23 C22 H22 125.00 no
Fe1 C23 H23 127.00 no
C19 C23 H23 127.00 no
C22 C23 H23 127.00 no
N4 C31 H31A 120.00 no
C32 C31 H31A 120.00 no
C31 C32 H32 120.00 no
C33 C32 H32 120.00 no
C32 C33 H33 120.00 no
C34 C33 H33 120.00 no
C33 C34 H34 121.00 no
C35 C34 H34 121.00 no
C39 C40 H40 121.00 no
C41 C40 H40 121.00 no
C40 C41 H41 120.00 no
C42 C41 H41 120.00 no
N6 C42 H42 119.00 no
C41 C42 H42 119.00 no
Fe2 C45 H45 125.00 no
C44 C45 H45 125.00 no
C46 C45 H45 127.00 no
Fe2 C46 H46 126.00 no
C45 C46 H46 126.00 no
C47 C46 H46 126.00 no
Fe2 C47 H47 126.00 no
C46 C47 H47 125.00 no
C48 C47 H47 126.00 no
Fe2 C48 H48 125.00 no
C44 C48 H48 127.00 no
C47 C48 H48 125.00 no
Fe2 C49 H49 128.00 no
C50 C49 H49 126.00 no
C53 C49 H49 126.00 no
Fe2 C50 H50 125.00 no
C49 C50 H50 126.00 no
C51 C50 H50 126.00 no
Fe2 C51 H51 127.00 no
C50 C51 H51 126.00 no
C52 C51 H51 126.00 no
Fe2 C52 H52 126.00 no
C51 C52 H52 126.00 no
C53 C52 H52 127.00 no
Fe2 C53 H53 125.00 no
C49 C53 H53 126.00 no
C52 C53 H53 126.00 no

loop_
_geom_bond_atom_site_label_1
_geom_bond_atom_site_label_2
_geom_bond_distance
_geom_bond_publ_flag
I1 Cu1 2.5914(8) yes
I2 Cu1 3.1229(10) yes
I2 Cu2 2.5768(9) yes
Cu1 N1 2.017(5) yes
Cu1 N2 1.944(5) yes
Cu1 N3 2.028(5) yes
Cu2 N4 2.021(5) yes
Cu2 N5 1.941(5) yes
Cu2 N6 2.012(6) yes
Fe1 C14 2.022(5) yes
Fe1 C15 2.044(6) yes
Fe1 C16 2.063(7) yes
Fe1 C17 2.041(6) yes
Fe1 C18 2.036(6) yes
Fe1 C19 2.048(6) yes
Fe1 C20 2.044(7) yes
Fe1 C21 2.036(7) yes
Fe1 C22 2.034(8) yes
Fe1 C23 2.059(6) yes
Fe2 C44 2.022(11) yes
Fe2 C45 2.014(9) yes
Fe2 C46 2.041(9) yes
Fe2 C47 2.036(8) yes
Fe2 C48 2.021(12) yes
Fe2 C49 2.042(7) yes
Fe2 C50 2.032(8) yes
Fe2 C51 2.033(8) yes
Fe2 C52 2.038(9) yes
Fe2 C53 2.033(8) yes
O1 C6 1.222(7) yes
O2 C7 1.220(9) yes
O3 C9 1.400(6) yes
O3 C13 1.365(7) yes
O4 C13 1.206(8) yes
O5 C36 1.234(7) yes
O6 C37 1.211(9) yes
O7A C39 1.460(14) yes
O7A C43A 1.357(18) yes
O7B C43B 1.42(3) yes
O7B C39 1.401(16) yes
O8A C43A 1.200(16) yes
O8B C43B 1.23(2) yes
N1 C1 1.362(7) yes
N1 C5 1.346(7) yes
N2 C7 1.357(8) yes
N2 C6 1.366(8) yes
N3 C8 1.362(7) yes
N3 C12 1.324(8) yes
N4 C31 1.353(9) yes
N4 C35 1.341(7) yes
N5 C37 1.354(9) yes
N5 C36 1.358(8) yes
N6 C38 1.344(9) yes
N6 C42 1.344(8) yes
C1 C2 1.375(9) no
C2 C3 1.370(9) no
C3 C4 1.381(9) no
C4 C5 1.387(8) no
C5 C6 1.504(8) no
C7 C8 1.505(9) no
C8 C9 1.387(7) no
C9 C10 1.362(8) no
C10 C11 1.387(8) no
C11 C12 1.388(9) no
C13 C14 1.467(7) no
C14 C18 1.436(8) no
C14 C15 1.418(8) no
C15 C16 1.407(9) no
C16 C17 1.425(9) no
C17 C18 1.418(8) no
C19 C20 1.420(9) no
C19 C23 1.416(9) no
C20 C21 1.396(9) no
C21 C22 1.388(11) no
C22 C23 1.439(10) no
C31 C32 1.394(11) no
C32 C33 1.371(11) no
C33 C34 1.356(11) no
C34 C35 1.392(8) no
C35 C36 1.489(8) no
C37 C38 1.522(9) no
C38 C39 1.407(10) no
C39 C40 1.391(10) no
C40 C41 1.363(12) no
C41 C42 1.366(11) no
C43A C44 1.471(18) no
C43B C44 1.56(2) no
C44 C48 1.409(17) no
C44 C45 1.419(17) no
C45 C46 1.376(12) no
C46 C47 1.380(15) no
C47 C48 1.374(16) no
C49 C50 1.380(11) no
C49 C53 1.424(10) no
C50 C51 1.420(11) no
C51 C52 1.419(12) no
C52 C53 1.407(11) no
C1 H1 0.9500 no
C2 H2 0.9500 no
C3 H3 0.9500 no
C4 H4 0.9500 no
C10 H10 0.9500 no
C11 H11 0.9500 no
C12 H12 0.9500 no
C15 H15 0.9500 no
C16 H16 0.9500 no
C17 H17 0.9500 no
C18 H18 0.9500 no
C19 H19 0.9500 no
C20 H20 0.9500 no
C21 H21 0.9500 no
C22 H22 0.9500 no
C23 H23 0.9500 no
C31 H31A 0.9500 no
C32 H32 0.9500 no
C33 H33 0.9500 no
C34 H34 0.9500 no
C40 H40 0.9500 no
C41 H41 0.9500 no
C42 H42 0.9500 no
C45 H45 0.9500 no
C46 H46 0.9500 no
C47 H47 0.9500 no
C48 H48 0.9500 no
C49 H49 0.9500 no
C50 H50 0.9500 no
C51 H51 0.9500 no
C52 H52 0.9500 no
C53 H53 0.9500 no

loop_
_geom_hbond_atom_site_label_D
_geom_hbond_atom_site_label_H
_geom_hbond_atom_site_label_A
_geom_hbond_distance_DH
_geom_hbond_distance_HA
_geom_hbond_distance_DA
_geom_hbond_angle_DHA
_geom_hbond_site_symmetry_A
_geom_hbond_publ_flag
C1 H1 I1 0.95 2.96 3.570(6) 123 . yes
C3 H3 O2 0.95 2.35 3.057(8) 131 4_544 yes
C10 H10 O8A 0.95 2.60 3.135(10) 116 4_535 yes
C12 H12 I1 0.95 2.92 3.562(6) 126 . yes
C22 H22 O8A 0.95 2.39 3.192(11) 142 4_535 yes
C31 H31A I2 0.95 2.93 3.540(8) 123 . yes
C32 H32 O4 0.95 2.50 3.379(9) 154 4_544 yes
C33 H33 I2 0.95 2.91 3.767(7) 150 4_544 yes
C40 H40 O5 0.95 2.38 3.288(9) 160 4_535 yes
C41 H41 O6 0.95 2.37 3.219(8) 149 4_535 yes
C42 H42 I2 0.95 3.01 3.622(7) 123 . yes
C48 H48 O4 0.95 2.59 3.480(12) 156 4_534 yes

loop_
_geom_torsion_atom_site_label_1
_geom_torsion_atom_site_label_2
_geom_torsion_atom_site_label_3
_geom_torsion_atom_site_label_4
_geom_torsion
_geom_torsion_publ_flag
Cu2 I2 Cu1 I1 2.30(3) no
Cu2 I2 Cu1 N1 -96.07(13) no
Cu2 I2 Cu1 N2 -177.79(14) no
Cu2 I2 Cu1 N3 100.65(14) no
Cu1 I2 Cu2 N4 95.54(16) no
Cu1 I2 Cu2 N6 -84.98(17) no
I1 Cu1 N1 C1 -8.6(5) no
I1 Cu1 N1 C5 171.8(4) no
I2 Cu1 N1 C1 86.6(5) no
I2 Cu1 N1 C5 -93.0(4) no
N2 Cu1 N1 C1 177.6(5) no
N2 Cu1 N1 C5 -2.0(4) no
I2 Cu1 N2 C6 95.0(5) no
I2 Cu1 N2 C7 -83.9(5) no
N1 Cu1 N2 C6 1.5(5) no
N1 Cu1 N2 C7 -177.3(5) no
N3 Cu1 N2 C6 -178.1(5) no
N3 Cu1 N2 C7 3.0(5) no
I1 Cu1 N3 C8 -179.7(4) no
I1 Cu1 N3 C12 5.5(6) no
I2 Cu1 N3 C8 86.1(4) no
I2 Cu1 N3 C12 -88.7(5) no
N2 Cu1 N3 C8 -5.9(4) no
N2 Cu1 N3 C12 179.3(6) no
I2 Cu2 N4 C31 -2.5(6) no
I2 Cu2 N4 C35 174.5(4) no
N5 Cu2 N4 C31 174.7(7) no
N5 Cu2 N4 C35 -8.4(4) no
N4 Cu2 N5 C36 7.1(5) no
N4 Cu2 N5 C37 -168.7(6) no
N6 Cu2 N5 C36 -171.5(5) no
N6 Cu2 N5 C37 12.6(5) no
I2 Cu2 N6 C38 167.1(5) no
I2 Cu2 N6 C42 -11.9(6) no
N5 Cu2 N6 C38 -10.0(5) no
N5 Cu2 N6 C42 171.0(7) no
C15 Fe1 C14 C13 118.5(6) no
C15 Fe1 C14 C18 -119.0(5) no
C16 Fe1 C14 C13 155.8(5) no
C16 Fe1 C14 C15 37.3(3) no
C16 Fe1 C14 C18 -81.7(4) no
C17 Fe1 C14 C13 -160.4(5) no
C17 Fe1 C14 C15 81.2(4) no
C17 Fe1 C14 C18 -37.9(3) no
C18 Fe1 C14 C13 -122.5(6) no
C18 Fe1 C14 C15 119.0(5) no
C20 Fe1 C14 C13 -78.6(8) no
C20 Fe1 C14 C15 162.9(6) no
C20 Fe1 C14 C18 43.9(8) no
C21 Fe1 C14 C13 -45.7(6) no
C21 Fe1 C14 C15 -164.1(4) no
C21 Fe1 C14 C18 76.8(4) no
C22 Fe1 C14 C13 -4.1(6) no
C22 Fe1 C14 C15 -122.5(4) no
C22 Fe1 C14 C18 118.4(4) no
C23 Fe1 C14 C13 38.8(6) no
C23 Fe1 C14 C15 -79.7(4) no
C23 Fe1 C14 C18 161.3(4) no
C14 Fe1 C15 C16 119.2(5) no
C16 Fe1 C15 C14 -119.2(5) no
C17 Fe1 C15 C14 -82.1(4) no
C17 Fe1 C15 C16 37.1(4) no
C18 Fe1 C15 C14 -38.3(3) no
C18 Fe1 C15 C16 80.9(4) no
C19 Fe1 C15 C14 162.4(4) no
C19 Fe1 C15 C16 -78.4(4) no
C20 Fe1 C15 C14 -161.2(6) no
C20 Fe1 C15 C16 -42.0(9) no
C21 Fe1 C15 C14 41.2(9) no
C21 Fe1 C15 C16 160.4(7) no
C22 Fe1 C15 C14 77.2(4) no
C22 Fe1 C15 C16 -163.6(4) no
C23 Fe1 C15 C14 120.3(4) no
C23 Fe1 C15 C16 -120.6(4) no
C14 Fe1 C16 C15 -38.0(4) no
C14 Fe1 C16 C17 82.6(4) no
C15 Fe1 C16 C17 120.6(5) no
C17 Fe1 C16 C15 -120.6(5) no
C18 Fe1 C16 C15 -82.8(4) no
C18 Fe1 C16 C17 37.9(4) no
C19 Fe1 C16 C15 121.2(4) no
C19 Fe1 C16 C17 -118.2(4) no
C20 Fe1 C16 C15 163.8(4) no
C20 Fe1 C16 C17 -75.6(4) no
C21 Fe1 C16 C15 -161.4(6) no
C21 Fe1 C16 C17 -40.8(8) no
C23 Fe1 C16 C15 78.9(4) no
C23 Fe1 C16 C17 -160.4(4) no
C14 Fe1 C17 C16 -80.5(4) no
C14 Fe1 C17 C18 38.5(3) no
C15 Fe1 C17 C16 -36.6(4) no
C15 Fe1 C17 C18 82.5(4) no
C16 Fe1 C17 C18 119.0(5) no
C18 Fe1 C17 C16 -119.0(5) no
C19 Fe1 C17 C16 81.3(4) no
C19 Fe1 C17 C18 -159.7(4) no
C20 Fe1 C17 C16 122.6(4) no
C20 Fe1 C17 C18 -118.3(4) no
C21 Fe1 C17 C16 163.6(4) no
C21 Fe1 C17 C18 -77.4(4) no
C22 Fe1 C17 C16 -167.3(6) no
C22 Fe1 C17 C18 -48.2(8) no
C23 Fe1 C17 C16 50.4(8) no
C23 Fe1 C17 C18 169.5(6) no
C14 Fe1 C18 C17 -118.7(5) no
C15 Fe1 C18 C14 37.7(3) no
C15 Fe1 C18 C17 -80.9(4) no
C16 Fe1 C18 C14 80.9(4) no
C16 Fe1 C18 C17 -37.8(3) no
C17 Fe1 C18 C14 118.7(5) no
C19 Fe1 C18 C14 168.3(6) no
C19 Fe1 C18 C17 49.7(8) no
C20 Fe1 C18 C14 -162.1(3) no
C20 Fe1 C18 C17 79.3(4) no
C21 Fe1 C18 C14 -121.3(4) no
C21 Fe1 C18 C17 120.1(4) no
C22 Fe1 C18 C14 -81.0(4) no
C22 Fe1 C18 C17 160.3(4) no
C23 Fe1 C18 C14 -50.4(9) no
C23 Fe1 C18 C17 -169.0(7) no
C15 Fe1 C19 C20 161.6(4) no
C15 Fe1 C19 C23 -78.7(5) no
C16 Fe1 C19 C20 119.7(4) no
C16 Fe1 C19 C23 -120.5(4) no
C17 Fe1 C19 C20 76.8(5) no
C17 Fe1 C19 C23 -163.4(4) no
C18 Fe1 C19 C20 40.7(9) no
C18 Fe1 C19 C23 160.5(6) no
C20 Fe1 C19 C23 119.8(6) no
C21 Fe1 C19 C20 -37.3(4) no
C21 Fe1 C19 C23 82.4(5) no
C22 Fe1 C19 C20 -80.6(4) no
C22 Fe1 C19 C23 39.2(4) no
C23 Fe1 C19 C20 -119.8(6) no
C14 Fe1 C20 C19 164.7(6) no
C14 Fe1 C20 C21 45.6(8) no
C15 Fe1 C20 C19 -48.9(9) no
C15 Fe1 C20 C21 -168.0(7) no
C16 Fe1 C20 C19 -80.0(4) no
C16 Fe1 C20 C21 160.9(4) no
C17 Fe1 C20 C19 -121.1(4) no
C17 Fe1 C20 C21 119.8(4) no
C18 Fe1 C20 C19 -163.0(4) no
C18 Fe1 C20 C21 77.8(5) no
C19 Fe1 C20 C21 -119.1(6) no
C21 Fe1 C20 C19 119.1(6) no
C22 Fe1 C20 C19 81.8(4) no
C22 Fe1 C20 C21 -37.3(4) no
C23 Fe1 C20 C19 37.2(4) no
C23 Fe1 C20 C21 -81.9(5) no
C14 Fe1 C21 C20 -161.2(4) no
C14 Fe1 C21 C22 79.5(5) no
C15 Fe1 C21 C20 168.1(7) no
C15 Fe1 C21 C22 48.9(9) no
C16 Fe1 C21 C20 -47.7(9) no
C16 Fe1 C21 C22 -167.0(6) no
C17 Fe1 C21 C20 -77.6(5) no
C17 Fe1 C21 C22 163.1(4) no
C18 Fe1 C21 C20 -119.1(4) no
C18 Fe1 C21 C22 121.6(4) no
C19 Fe1 C21 C20 37.9(4) no
C19 Fe1 C21 C22 -81.4(4) no
C20 Fe1 C21 C22 -119.3(6) no
C22 Fe1 C21 C20 119.3(6) no
C23 Fe1 C21 C20 81.5(4) no
C23 Fe1 C21 C22 -37.8(4) no
C14 Fe1 C22 C21 -119.1(4) no
C14 Fe1 C22 C23 120.9(4) no
C15 Fe1 C22 C21 -161.2(4) no
C15 Fe1 C22 C23 78.8(4) no
C17 Fe1 C22 C21 -40.4(8) no
C17 Fe1 C22 C23 -160.4(6) no
C18 Fe1 C22 C21 -75.6(4) no
C18 Fe1 C22 C23 164.4(4) no
C19 Fe1 C22 C21 81.6(4) no
C19 Fe1 C22 C23 -38.4(4) no
C20 Fe1 C22 C21 37.5(4) no
C20 Fe1 C22 C23 -82.5(4) no
C21 Fe1 C22 C23 -120.0(5) no
C23 Fe1 C22 C21 120.0(5) no
C14 Fe1 C23 C19 163.9(4) no
C14 Fe1 C23 C22 -78.8(5) no
C15 Fe1 C23 C19 121.1(4) no
C15 Fe1 C23 C22 -121.7(4) no
C16 Fe1 C23 C19 79.2(5) no
C16 Fe1 C23 C22 -163.6(4) no
C17 Fe1 C23 C19 41.9(9) no
C17 Fe1 C23 C22 159.2(6) no
C18 Fe1 C23 C19 -158.2(7) no
C18 Fe1 C23 C22 -40.9(9) no
C19 Fe1 C23 C22 117.3(6) no
C20 Fe1 C23 C19 -37.4(4) no
C20 Fe1 C23 C22 79.8(4) no
C21 Fe1 C23 C19 -80.6(4) no
C21 Fe1 C23 C22 36.6(4) no
C22 Fe1 C23 C19 -117.3(6) no
C45 Fe2 C44 C43A -144.5(13) no
C45 Fe2 C44 C48 117.6(8) no
C46 Fe2 C44 C43A 178.4(12) no
C46 Fe2 C44 C45 -37.2(5) no
C46 Fe2 C44 C48 80.4(7) no
C47 Fe2 C44 C43A 135.5(12) no
C47 Fe2 C44 C45 -80.1(6) no
C47 Fe2 C44 C48 37.5(7) no
C48 Fe2 C44 C43A 98.0(13) no
C48 Fe2 C44 C45 -117.6(8) no
C49 Fe2 C44 C43A -62.9(12) no
C49 Fe2 C44 C45 81.6(6) no
C49 Fe2 C44 C48 -160.8(6) no
C50 Fe2 C44 C43A -21.4(12) no
C50 Fe2 C44 C45 123.1(5) no
C50 Fe2 C44 C48 -119.4(6) no
C51 Fe2 C44 C43A 20.9(12) no
C51 Fe2 C44 C45 165.4(5) no
C51 Fe2 C44 C48 -77.1(7) no
C53 Fe2 C44 C43A -98.7(15) no
C53 Fe2 C44 C45 45.7(11) no
C53 Fe2 C44 C48 163.3(8) no
C44 Fe2 C45 C46 -118.8(8) no
C46 Fe2 C45 C44 118.8(8) no
C47 Fe2 C45 C44 81.6(6) no
C47 Fe2 C45 C46 -37.2(6) no
C48 Fe2 C45 C44 38.6(6) no
C48 Fe2 C45 C46 -80.2(7) no
C49 Fe2 C45 C44 -117.8(5) no
C49 Fe2 C45 C46 123.4(6) no
C50 Fe2 C45 C44 -77.2(6) no
C50 Fe2 C45 C46 164.0(5) no
C52 Fe2 C45 C44 164.1(7) no
C52 Fe2 C45 C46 45.3(10) no
C53 Fe2 C45 C44 -161.0(5) no
C53 Fe2 C45 C46 80.2(6) no
C44 Fe2 C46 C45 38.5(6) no
C44 Fe2 C46 C47 -80.8(7) no
C45 Fe2 C46 C47 -119.3(8) no
C47 Fe2 C46 C45 119.3(8) no
C48 Fe2 C46 C45 82.8(7) no
C48 Fe2 C46 C47 -36.4(7) no
C49 Fe2 C46 C45 -75.9(6) no
C49 Fe2 C46 C47 164.9(5) no
C51 Fe2 C46 C45 167.2(8) no
C51 Fe2 C46 C47 47.9(11) no
C52 Fe2 C46 C45 -159.8(5) no
C52 Fe2 C46 C47 81.0(7) no
C53 Fe2 C46 C45 -117.5(6) no
C53 Fe2 C46 C47 123.2(6) no
C44 Fe2 C47 C46 82.2(7) no
C44 Fe2 C47 C48 -38.6(7) no
C45 Fe2 C47 C46 37.3(6) no
C45 Fe2 C47 C48 -83.5(7) no
C46 Fe2 C47 C48 -120.8(9) no
C48 Fe2 C47 C46 120.8(9) no
C50 Fe2 C47 C46 165.6(8) no
C50 Fe2 C47 C48 44.8(13) no
C51 Fe2 C47 C46 -159.4(5) no
C51 Fe2 C47 C48 79.9(7) no
C52 Fe2 C47 C46 -116.8(6) no
C52 Fe2 C47 C48 122.4(7) no
C53 Fe2 C47 C46 -75.3(7) no
C53 Fe2 C47 C48 164.0(6) no
C44 Fe2 C48 C47 118.3(10) no
C45 Fe2 C48 C44 -38.9(6) no
C45 Fe2 C48 C47 79.4(7) no
C46 Fe2 C48 C44 -81.9(7) no
C46 Fe2 C48 C47 36.4(6) no
C47 Fe2 C48 C44 -118.3(10) no
C49 Fe2 C48 C44 46.9(13) no
C49 Fe2 C48 C47 165.3(9) no
C50 Fe2 C48 C44 80.1(7) no
C50 Fe2 C48 C47 -161.6(6) no
C51 Fe2 C48 C44 122.9(7) no
C51 Fe2 C48 C47 -118.7(7) no
C52 Fe2 C48 C44 165.4(6) no
C52 Fe2 C48 C47 -76.3(7) no
C44 Fe2 C49 C50 80.3(6) no
C44 Fe2 C49 C53 -159.6(6) no
C45 Fe2 C49 C50 123.7(5) no
C45 Fe2 C49 C53 -116.2(5) no
C46 Fe2 C49 C50 164.4(5) no
C46 Fe2 C49 C53 -75.5(6) no
C48 Fe2 C49 C50 46.0(12) no
C48 Fe2 C49 C53 166.2(10) no
C50 Fe2 C49 C53 120.1(6) no
C51 Fe2 C49 C50 -38.3(5) no
C51 Fe2 C49 C53 81.8(5) no
C52 Fe2 C49 C50 -82.5(5) no
C52 Fe2 C49 C53 37.6(5) no
C53 Fe2 C49 C50 -120.1(6) no
C44 Fe2 C50 C49 -118.2(6) no
C44 Fe2 C50 C51 123.0(6) no
C45 Fe2 C50 C49 -75.6(6) no
C45 Fe2 C50 C51 165.5(5) no
C47 Fe2 C50 C49 166.7(9) no
C47 Fe2 C50 C51 47.9(11) no
C48 Fe2 C50 C49 -160.9(6) no
C48 Fe2 C50 C51 80.2(6) no
C49 Fe2 C50 C51 -118.9(6) no
C51 Fe2 C50 C49 118.9(6) no
C52 Fe2 C50 C49 81.2(5) no
C52 Fe2 C50 C51 -37.6(5) no
C53 Fe2 C50 C49 37.6(4) no
C53 Fe2 C50 C51 -81.3(5) no
C44 Fe2 C51 C50 -77.1(6) no
C44 Fe2 C51 C52 163.5(5) no
C46 Fe2 C51 C50 165.2(8) no
C46 Fe2 C51 C52 45.8(11) no
C47 Fe2 C51 C50 -160.7(5) no
C47 Fe2 C51 C52 79.9(6) no
C48 Fe2 C51 C50 -119.3(6) no
C48 Fe2 C51 C52 121.3(6) no
C49 Fe2 C51 C50 37.1(4) no
C49 Fe2 C51 C52 -82.3(5) no
C50 Fe2 C51 C52 -119.4(7) no
C52 Fe2 C51 C50 119.4(7) no
C53 Fe2 C51 C50 81.5(5) no
C53 Fe2 C51 C52 -38.0(5) no
C45 Fe2 C52 C51 167.7(7) no
C45 Fe2 C52 C53 49.2(10) no
C46 Fe2 C52 C51 -160.5(5) no
C46 Fe2 C52 C53 81.1(6) no
C47 Fe2 C52 C51 -119.1(5) no
C47 Fe2 C52 C53 122.5(5) no
C48 Fe2 C52 C51 -78.5(6) no
C48 Fe2 C52 C53 163.1(5) no
C49 Fe2 C52 C51 80.4(5) no
C49 Fe2 C52 C53 -38.1(5) no
C50 Fe2 C52 C51 37.7(5) no
C50 Fe2 C52 C53 -80.7(5) no
C51 Fe2 C52 C53 -118.5(7) no
C53 Fe2 C52 C51 118.5(7) no
C44 Fe2 C53 C49 49.4(11) no
C44 Fe2 C53 C52 168.3(9) no
C45 Fe2 C53 C49 82.7(5) no
C45 Fe2 C53 C52 -158.3(5) no
C46 Fe2 C53 C49 124.0(5) no
C46 Fe2 C53 C52 -117.0(5) no
C47 Fe2 C53 C49 164.3(5) no
C47 Fe2 C53 C52 -76.8(6) no
C49 Fe2 C53 C52 119.0(7) no
C50 Fe2 C53 C49 -36.5(5) no
C50 Fe2 C53 C52 82.5(5) no
C51 Fe2 C53 C49 -80.7(5) no
C51 Fe2 C53 C52 38.3(5) no
C52 Fe2 C53 C49 -119.0(7) no
C13 O3 C9 C8 -78.9(7) no
C13 O3 C9 C10 103.6(6) no
C9 O3 C13 O4 -1.4(8) no
C9 O3 C13 C14 -179.9(4) no
C43A O7A C39 C38 -78.7(12) no
C43A O7A C39 C40 117.2(11) no
C39 O7A C43A O8A -9.0(17) no
C39 O7A C43A C44 171.1(9) no
Cu1 N1 C1 C2 179.5(4) no
C5 N1 C1 C2 -0.9(8) no
Cu1 N1 C5 C4 -177.7(5) no
Cu1 N1 C5 C6 2.1(6) no
C1 N1 C5 C4 2.7(8) no
C1 N1 C5 C6 -177.5(5) no
Cu1 N2 C6 O1 -178.8(5) no
Cu1 N2 C6 C5 -0.8(7) no
C7 N2 C6 O1 0.0(11) no
C7 N2 C6 C5 178.0(6) no
Cu1 N2 C7 O2 -176.2(6) no
Cu1 N2 C7 C8 0.2(8) no
C6 N2 C7 O2 5.0(12) no
C6 N2 C7 C8 -178.6(6) no
Cu1 N3 C8 C7 7.7(7) no
Cu1 N3 C8 C9 -173.6(5) no
C12 N3 C8 C7 -177.0(6) no
C12 N3 C8 C9 1.7(9) no
Cu1 N3 C12 C11 174.6(5) no
C8 N3 C12 C11 0.1(9) no
Cu2 N4 C31 C32 175.3(6) no
C35 N4 C31 C32 -1.4(10) no
Cu2 N4 C35 C34 -173.3(5) no
Cu2 N4 C35 C36 8.5(7) no
C31 N4 C35 C34 4.0(10) no
C31 N4 C35 C36 -174.2(6) no
Cu2 N5 C36 O5 176.1(5) no
Cu2 N5 C36 C35 -4.4(7) no
C37 N5 C36 O5 -8.3(11) no
C37 N5 C36 C35 171.2(6) no
Cu2 N5 C37 O6 170.0(7) no
Cu2 N5 C37 C38 -12.0(8) no
C36 N5 C37 O6 -5.5(13) no
C36 N5 C37 C38 172.4(6) no
Cu2 N6 C38 C37 6.5(8) no
Cu2 N6 C38 C39 -176.3(6) no
C42 N6 C38 C37 -174.4(7) no
C42 N6 C38 C39 2.8(11) no
Cu2 N6 C42 C41 177.8(6) no
C38 N6 C42 C41 -1.1(11) no
N1 C1 C2 C3 -0.5(9) no
C1 C2 C3 C4 0.3(9) no
C2 C3 C4 C5 1.3(9) no
C3 C4 C5 N1 -2.9(9) no
C3 C4 C5 C6 177.3(6) no
N1 C5 C6 O1 177.2(5) no
N1 C5 C6 N2 -0.9(7) no
C4 C5 C6 O1 -3.0(9) no
C4 C5 C6 N2 178.9(6) no
O2 C7 C8 N3 171.3(7) no
O2 C7 C8 C9 -7.2(11) no
N2 C7 C8 N3 -5.4(8) no
N2 C7 C8 C9 176.0(6) no
N3 C8 C9 O3 -179.4(5) no
N3 C8 C9 C10 -2.0(9) no
C7 C8 C9 O3 -0.9(9) no
C7 C8 C9 C10 176.5(6) no
O3 C9 C10 C11 178.0(5) no
C8 C9 C10 C11 0.5(9) no
C9 C10 C11 C12 1.2(9) no
C10 C11 C12 N3 -1.6(9) no
O3 C13 C14 Fe1 74.8(6) no
O3 C13 C14 C15 160.7(5) no
O3 C13 C14 C18 -12.4(8) no
O4 C13 C14 Fe1 -103.7(6) no
O4 C13 C14 C15 -17.8(9) no
O4 C13 C14 C18 169.2(6) no
Fe1 C14 C15 C16 -60.0(5) no
C13 C14 C15 Fe1 -114.4(6) no
C13 C14 C15 C16 -174.5(6) no
C18 C14 C15 Fe1 59.8(4) no
C18 C14 C15 C16 -0.3(7) no
Fe1 C14 C18 C17 59.5(4) no
C13 C14 C18 Fe1 113.8(6) no
C13 C14 C18 C17 173.3(5) no
C15 C14 C18 Fe1 -60.2(4) no
C15 C14 C18 C17 -0.7(7) no
Fe1 C15 C16 C17 -57.8(5) no
C14 C15 C16 Fe1 58.8(4) no
C14 C15 C16 C17 1.1(7) no
Fe1 C16 C17 C18 -59.5(4) no
C15 C16 C17 Fe1 58.0(5) no
C15 C16 C17 C18 -1.5(7) no
Fe1 C17 C18 C14 -58.9(4) no
C16 C17 C18 Fe1 60.2(4) no
C16 C17 C18 C14 1.3(7) no
Fe1 C19 C20 C21 59.5(5) no
C23 C19 C20 Fe1 -59.6(5) no
C23 C19 C20 C21 -0.1(8) no
Fe1 C19 C23 C22 -59.2(5) no
C20 C19 C23 Fe1 59.2(5) no
C20 C19 C23 C22 0.0(8) no
Fe1 C20 C21 C22 59.8(5) no
C19 C20 C21 Fe1 -59.6(5) no
C19 C20 C21 C22 0.3(8) no
Fe1 C21 C22 C23 59.7(5) no
C20 C21 C22 Fe1 -60.0(5) no
C20 C21 C22 C23 -0.3(8) no
Fe1 C22 C23 C19 59.8(5) no
C21 C22 C23 Fe1 -59.6(5) no
C21 C22 C23 C19 0.2(8) no
N4 C31 C32 C33 -1.5(12) no
C31 C32 C33 C34 1.9(12) no
C32 C33 C34 C35 0.5(11) no
C33 C34 C35 N4 -3.6(10) no
C33 C34 C35 C36 174.5(6) no
N4 C35 C36 O5 176.5(6) no
N4 C35 C36 N5 -3.1(8) no
C34 C35 C36 O5 -1.7(9) no
C34 C35 C36 N5 178.7(6) no
O6 C37 C38 N6 -178.8(8) no
O6 C37 C38 C39 4.2(13) no
N5 C37 C38 N6 3.1(10) no
N5 C37 C38 C39 -174.0(8) no
N6 C38 C39 O7A -166.2(8) no
N6 C38 C39 C40 -2.2(13) no
C37 C38 C39 O7A 10.8(13) no
C37 C38 C39 C40 174.7(8) no
O7A C39 C40 C41 164.0(9) no
C38 C39 C40 C41 -0.1(14) no
C39 C40 C41 C42 1.8(13) no
C40 C41 C42 N6 -1.2(13) no
O7A C43A C44 Fe2 89.4(11) no
O7A C43A C44 C45 -12(2) no
O7A C43A C44 C48 165.8(10) no
O8A C43A C44 Fe2 -90.5(18) no
O8A C43A C44 C45 168.2(14) no
O8A C43A C44 C48 -14(2) no
Fe2 C44 C45 C46 61.0(6) no
C43A C44 C45 Fe2 117.8(17) no
C43A C44 C45 C46 178.8(16) no
C48 C44 C45 Fe2 -59.9(8) no
C48 C44 C45 C46 1.1(11) no
Fe2 C44 C48 C47 -60.8(8) no
C43A C44 C48 Fe2 -119.1(9) no
C43A C44 C48 C47 -179.9(10) no
C45 C44 C48 Fe2 59.6(7) no
C45 C44 C48 C47 -1.2(12) no
Fe2 C45 C46 C47 59.5(6) no
C44 C45 C46 Fe2 -60.1(6) no
C44 C45 C46 C47 -0.6(10) no
Fe2 C46 C47 C48 58.7(8) no
C45 C46 C47 Fe2 -58.9(6) no
C45 C46 C47 C48 -0.2(11) no
Fe2 C47 C48 C44 60.1(8) no
C46 C47 C48 Fe2 -59.2(7) no
C46 C47 C48 C44 0.9(12) no
Fe2 C49 C50 C51 59.8(6) no
C53 C49 C50 Fe2 -58.5(5) no
C53 C49 C50 C51 1.2(9) no
Fe2 C49 C53 C52 -59.8(6) no
C50 C49 C53 Fe2 58.9(5) no
C50 C49 C53 C52 -0.9(9) no
Fe2 C50 C51 C52 59.3(6) no
C49 C50 C51 Fe2 -60.4(5) no
C49 C50 C51 C52 -1.1(9) no
Fe2 C51 C52 C53 59.6(6) no
C50 C51 C52 Fe2 -59.1(6) no
C50 C51 C52 C53 0.5(9) no
Fe2 C52 C53 C49 59.8(5) no
C51 C52 C53 Fe2 -59.5(6) no
C51 C52 C53 C49 0.3(9) no
